data_7230385
loop_
_publ_author_name
'Cytlak, Tomasz'
'Skibi\'nska, Monika'
'Kaczmarek, Patrycja'
'Ka\'zmierczak, Marcin'
'Rapp, Magdalena'
'Kubicki, Maciej'
'Koroniak, Henryk'

_publ_section_title
;
 Functionalization of \a-hydroxyphosphonates as a convenient route to
 N-tosyl-\a-aminophosphonates
;
_journal_issue 22
_journal_name_full 'RSC Advances'
_journal_page_first 11957
_journal_paper_doi 10.1039/C8RA01656A
_journal_volume 8
_journal_year 2018
_chemical_formula_moiety 'C22 H37 N2 O8 P S'
_chemical_formula_sum 'C22 H37 N2 O8 P S'
_chemical_formula_weight 520.56
_space_group_crystal_system triclinic
_space_group_IT_number 2
_space_group_name_Hall '-P 1'
_space_group_name_H-M_alt 'P -1'
_symmetry_space_group_name_Hall '-P 1'
_symmetry_space_group_name_H-M 'P -1'
_atom_sites_solution_hydrogens geom
_audit_creation_method SHELXL-2014/7
_audit_update_record
;
2017-08-11 deposited with the CCDC.
2018-03-14 downloaded from the CCDC.
;
_cell_angle_alpha 112.998(5)
_cell_angle_beta 110.653(4)
_cell_angle_gamma 98.152(4)
_cell_formula_units_Z 2
_cell_length_a 11.2960(6)
_cell_length_b 12.0965(6)
_cell_length_c 12.4628(6)
_cell_measurement_reflns_used 7252
_cell_measurement_temperature 295(2)
_cell_measurement_theta_max 26.3749
_cell_measurement_theta_min 3.3611
_cell_volume 1387.42(16)
_computing_cell_refinement
;
CrysAlisPro, Agilent Technologies,
Version 1.171.36.21t (release 14-08-2012 CrysAlis171 .NET)
(compiled Aug 14 2012,18:12:40)
;
_computing_data_collection
;
CrysAlisPro, Agilent Technologies,
Version 1.171.36.21t (release 14-08-2012 CrysAlis171 .NET)
(compiled Aug 14 2012,18:12:40)
;
_computing_data_reduction
;
CrysAlisPro, Agilent Technologies,
Version 1.171.36.21t (release 14-08-2012 CrysAlis171 .NET)
(compiled Aug 14 2012,18:12:40)
;
_computing_molecular_graphics 'Mercury (MacRae et al., 2009)'
_computing_publication_material 'SHELXL-2014/7 (Sheldrick, 2014)'
_computing_structure_refinement 'SHELXL-2014/7 (Sheldrick, 2014)'
_computing_structure_solution 'SHELXT-2014/7 (Sheldrick, 2014)'
_diffrn_ambient_temperature 295(2)
_diffrn_detector_area_resol_mean 16.2413
_diffrn_measured_fraction_theta_full 0.996
_diffrn_measured_fraction_theta_max 0.934
_diffrn_measurement_device_type 'Xcalibur, Eos'
_diffrn_measurement_method '/w scan'
_diffrn_radiation_monochromator graphite
_diffrn_radiation_source 'Enhance (Mo) X-ray Source'
_diffrn_radiation_type 'Mo K\a'
_diffrn_radiation_wavelength 0.7107
_diffrn_reflns_av_R_equivalents 0.0168
_diffrn_reflns_av_unetI/netI 0.0177
_diffrn_reflns_Laue_measured_fraction_full 0.996
_diffrn_reflns_Laue_measured_fraction_max 0.934
_diffrn_reflns_limit_h_max 14
_diffrn_reflns_limit_h_min -13
_diffrn_reflns_limit_k_max 14
_diffrn_reflns_limit_k_min -15
_diffrn_reflns_limit_l_max 15
_diffrn_reflns_limit_l_min -15
_diffrn_reflns_number 16691
_diffrn_reflns_point_group_measured_fraction_full 0.996
_diffrn_reflns_point_group_measured_fraction_max 0.934
_diffrn_reflns_theta_full 25.000
_diffrn_reflns_theta_max 26.432
_diffrn_reflns_theta_min 3.368
_exptl_absorpt_coefficient_mu 0.219
_exptl_absorpt_correction_T_max 1.00000
_exptl_absorpt_correction_T_min 0.97376
_exptl_absorpt_correction_type multi-scan
_exptl_absorpt_process_details
;
CrysAlisPro, Agilent Technologies,
Version 1.171.36.21t (release 14-08-2012 CrysAlis171 .NET)
(compiled Aug 14 2012,18:12:40)
Empirical absorption correction using spherical harmonics,
 implemented in SCALE3 ABSPACK scaling algorithm.
;
_exptl_crystal_colour colourless
_exptl_crystal_density_diffrn 1.246
_exptl_crystal_description prism
_exptl_crystal_F_000 556
_exptl_crystal_size_max 0.4
_exptl_crystal_size_mid 0.2
_exptl_crystal_size_min 0.2
_refine_diff_density_max 0.695
_refine_diff_density_min -0.481
_refine_diff_density_rms 0.071
_refine_ls_extinction_method none
_refine_ls_goodness_of_fit_ref 1.075
_refine_ls_hydrogen_treatment constr
_refine_ls_matrix_type full
_refine_ls_number_parameters 315
_refine_ls_number_reflns 5328
_refine_ls_number_restraints 2
_refine_ls_restrained_S_all 1.081
_refine_ls_R_factor_all 0.0675
_refine_ls_R_factor_gt 0.0593
_refine_ls_shift/su_max 0.004
_refine_ls_shift/su_mean 0.001
_refine_ls_structure_factor_coef Fsqd
_refine_ls_weighting_details 'w=1/[\s^2^(Fo^2^)+(0.0997P)^2^+0.6039P] where P=(Fo^2^+2Fc^2^)/3'
_refine_ls_weighting_scheme calc
_refine_ls_wR_factor_gt 0.1717
_refine_ls_wR_factor_ref 0.1809
_reflns_Friedel_coverage 0.000
_reflns_number_gt 4503
_reflns_number_total 5328
_reflns_threshold_expression 'I > 2\s(I)'
_cod_data_source_file c8ra01656a2.cif
_cod_data_source_block 36
_cod_original_cell_volume 1387.41(16)
_cod_database_code 7230385
_shelx_shelxl_version_number 2014/7
_shelx_space_group_comment
;
The symmetry employed for this shelxl refinement is uniquely defined
by the following loop, which should always be used as a source of
symmetry information in preference to the above space-group names.
They are only intended as comments.
;

loop_
_space_group_symop_operation_xyz
'x, y, z'
'-x, -y, -z'

loop_
_atom_site_label
_atom_site_type_symbol
_atom_site_fract_x
_atom_site_fract_y
_atom_site_fract_z
_atom_site_U_iso_or_equiv
_atom_site_adp_type
_atom_site_occupancy
_atom_site_site_symmetry_order
_atom_site_calc_flag
_atom_site_refinement_flags_posn
_atom_site_refinement_flags_adp
P1 P 0.60295(7) 0.39950(6) 0.19617(7) 0.0586(2) Uani 1 1 d . .
O2 O 0.5974(2) 0.3541(2) 0.0670(2) 0.0785(6) Uani 1 1 d . .
O3 O 0.4883(2) 0.4505(2) 0.2139(2) 0.0794(6) Uani 1 1 d . .
C4 C 0.4268(5) 0.5167(4) 0.1440(5) 0.1166(15) Uani 1 1 d D .
H4A H 0.4902 0.5555 0.1226 0.140 Uiso 1 1 calc R U
H4B H 0.4049 0.5837 0.1999 0.140 Uiso 1 1 calc R U
C5 C 0.3012(5) 0.4261(7) 0.0201(6) 0.176(3) Uani 1 1 d D .
H5A H 0.3218 0.3570 -0.0329 0.264 Uiso 1 1 calc R U
H5B H 0.2669 0.4701 -0.0270 0.264 Uiso 1 1 calc R U
H5C H 0.2353 0.3937 0.0417 0.264 Uiso 1 1 calc R U
O6 O 0.7394(2) 0.5065(2) 0.2972(3) 0.0918(7) Uani 1 1 d . .
C7 C 0.7651(6) 0.5775(5) 0.4228(5) 0.148(2) Uani 1 1 d D .
H7A H 0.7702 0.5244 0.4648 0.177 Uiso 1 1 calc R U
H7B H 0.6923 0.6107 0.4254 0.177 Uiso 1 1 calc R U
C8 C 0.8948(7) 0.6865(7) 0.4966(6) 0.201(4) Uani 1 1 d D .
H8A H 0.9657 0.6543 0.4881 0.302 Uiso 1 1 calc R U
H8B H 0.9148 0.7299 0.5870 0.302 Uiso 1 1 calc R U
H8C H 0.8862 0.7445 0.4615 0.302 Uiso 1 1 calc R U
C9 C 0.5945(2) 0.2804(2) 0.2506(2) 0.0488(5) Uani 1 1 d . .
H9 H 0.6043 0.3229 0.3397 0.059 Uiso 1 1 calc R U
N10 N 0.46476(19) 0.18109(18) 0.17082(19) 0.0515(5) Uani 1 1 d . .
H10 H 0.4404 0.1373 0.0887 0.062 Uiso 1 1 calc R U
S11 S 0.36451(6) 0.14866(6) 0.22723(6) 0.0565(2) Uani 1 1 d . .
O12 O 0.4382(2) 0.2062(2) 0.3645(2) 0.0803(6) Uani 1 1 d . .
O13 O 0.29663(19) 0.01436(18) 0.1512(2) 0.0693(5) Uani 1 1 d . .
C14 C 0.2410(2) 0.2204(2) 0.1921(2) 0.0553(6) Uani 1 1 d . .
C15 C 0.1244(3) 0.1528(3) 0.0771(3) 0.0623(6) Uani 1 1 d . .
H15 H 0.1126 0.0709 0.0180 0.075 Uiso 1 1 calc R U
C16 C 0.0253(3) 0.2067(3) 0.0495(3) 0.0729(8) Uani 1 1 d . .
H16 H -0.0531 0.1599 -0.0281 0.087 Uiso 1 1 calc R U
C17 C 0.0400(3) 0.3275(3) 0.1339(4) 0.0747(8) Uani 1 1 d . .
C18 C 0.1572(4) 0.3945(3) 0.2483(4) 0.0868(10) Uani 1 1 d . .
H18 H 0.1689 0.4767 0.3065 0.104 Uiso 1 1 calc R U
C19 C 0.2579(3) 0.3427(3) 0.2789(3) 0.0751(8) Uani 1 1 d . .
H19 H 0.3360 0.3894 0.3567 0.090 Uiso 1 1 calc R U
C20 C -0.0682(4) 0.3858(4) 0.1016(5) 0.1119(14) Uani 1 1 d . .
H20A H -0.0411 0.4470 0.0766 0.168 Uiso 1 1 calc R U
H20B H -0.0830 0.4270 0.1767 0.168 Uiso 1 1 calc R U
H20C H -0.1494 0.3206 0.0309 0.168 Uiso 1 1 calc R U
C21 C 0.7116(2) 0.2271(2) 0.2561(2) 0.0501(5) Uani 1 1 d . .
H21 H 0.7959 0.2977 0.3042 0.060 Uiso 1 1 calc R U
N22 N 0.7189(2) 0.14655(18) 0.31797(18) 0.0522(5) Uani 1 1 d . .
C23 C 0.6945(3) 0.0134(2) 0.2269(2) 0.0552(6) Uani 1 1 d . .
O24 O 0.64199(17) 0.01370(15) 0.10448(16) 0.0567(4) Uani 1 1 d . .
C25 C 0.7001(3) 0.1369(2) 0.1247(2) 0.0551(6) Uani 1 1 d . .
H25A H 0.6434 0.1523 0.0566 0.066 Uiso 1 1 calc R U
H25B H 0.7875 0.1464 0.1262 0.066 Uiso 1 1 calc R U
C26 C 0.5885(3) -0.0823(3) 0.2217(3) 0.0708(7) Uani 1 1 d . .
H26A H 0.5125 -0.0538 0.2164 0.106 Uiso 1 1 calc R U
H26B H 0.6237 -0.0912 0.2991 0.106 Uiso 1 1 calc R U
H26C H 0.5618 -0.1628 0.1465 0.106 Uiso 1 1 calc R U
C27 C 0.8246(3) -0.0175(3) 0.2505(3) 0.0779(8) Uani 1 1 d . .
H27A H 0.8073 -0.1004 0.1828 0.117 Uiso 1 1 calc R U
H27B H 0.8608 -0.0161 0.3334 0.117 Uiso 1 1 calc R U
H27C H 0.8877 0.0444 0.2502 0.117 Uiso 1 1 calc R U
C28 C 0.7627(3) 0.1996(2) 0.4486(2) 0.0583(6) Uani 1 1 d . .
O29 O 0.7890(2) 0.31229(18) 0.51752(18) 0.0744(6) Uani 1 1 d . .
O30 O 0.7746(2) 0.11289(19) 0.48869(17) 0.0702(5) Uani 1 1 d . .
C31 C 0.8023(4) 0.1405(3) 0.6226(3) 0.0806(9) Uani 1 1 d . .
C32 C 0.9400(5) 0.2357(5) 0.7148(4) 0.1207(16) Uani 1 1 d . .
H32A H 1.0019 0.2104 0.6816 0.181 Uiso 1 1 calc R U
H32B H 0.9670 0.2397 0.7988 0.181 Uiso 1 1 calc R U
H32C H 0.9389 0.3178 0.7229 0.181 Uiso 1 1 calc R U
C33 C 0.8014(5) 0.0141(4) 0.6176(4) 0.1060(13) Uani 1 1 d . .
H33A H 0.7126 -0.0456 0.5617 0.159 Uiso 1 1 calc R U
H33B H 0.8295 0.0234 0.7037 0.159 Uiso 1 1 calc R U
H33C H 0.8615 -0.0161 0.5840 0.159 Uiso 1 1 calc R U
C34 C 0.6939(6) 0.1836(7) 0.6515(6) 0.146(2) Uani 1 1 d . .
H34A H 0.6994 0.2648 0.6547 0.219 Uiso 1 1 calc R U
H34B H 0.7045 0.1905 0.7340 0.219 Uiso 1 1 calc R U
H34C H 0.6083 0.1230 0.5843 0.219 Uiso 1 1 calc R U

loop_
_atom_site_aniso_label
_atom_site_aniso_U_11
_atom_site_aniso_U_22
_atom_site_aniso_U_33
_atom_site_aniso_U_23
_atom_site_aniso_U_13
_atom_site_aniso_U_12
P1 0.0569(4) 0.0464(4) 0.0730(5) 0.0299(3) 0.0277(3) 0.0173(3)
O2 0.1052(16) 0.0741(13) 0.0886(14) 0.0513(12) 0.0592(13) 0.0381(12)
O3 0.0887(14) 0.0818(14) 0.1071(16) 0.0601(13) 0.0579(13) 0.0522(12)
C4 0.121(3) 0.129(4) 0.173(5) 0.109(4) 0.084(3) 0.080(3)
C5 0.111(4) 0.269(8) 0.231(7) 0.201(7) 0.069(5) 0.065(5)
O6 0.0854(15) 0.0565(12) 0.1007(18) 0.0260(12) 0.0273(13) 0.0059(11)
C7 0.157(5) 0.137(4) 0.107(4) 0.027(3) 0.059(4) 0.025(4)
C8 0.167(6) 0.150(5) 0.142(5) -0.017(4) 0.058(4) -0.059(5)
C9 0.0463(12) 0.0429(11) 0.0491(12) 0.0181(9) 0.0180(10) 0.0124(9)
N10 0.0471(10) 0.0519(11) 0.0475(10) 0.0184(8) 0.0211(8) 0.0104(8)
S11 0.0547(4) 0.0603(4) 0.0573(4) 0.0300(3) 0.0273(3) 0.0150(3)
O12 0.0732(13) 0.1079(17) 0.0587(11) 0.0436(12) 0.0279(10) 0.0191(12)
O13 0.0660(11) 0.0574(11) 0.0922(14) 0.0407(10) 0.0391(10) 0.0159(9)
C14 0.0534(13) 0.0537(13) 0.0585(14) 0.0213(11) 0.0321(11) 0.0140(11)
C15 0.0591(14) 0.0539(14) 0.0660(16) 0.0227(12) 0.0277(13) 0.0148(12)
C16 0.0578(15) 0.0706(18) 0.087(2) 0.0385(16) 0.0293(15) 0.0168(13)
C17 0.0681(17) 0.0713(18) 0.108(2) 0.0471(18) 0.0552(18) 0.0296(15)
C18 0.096(2) 0.0651(18) 0.104(3) 0.0236(17) 0.065(2) 0.0350(17)
C19 0.0712(17) 0.0626(17) 0.0711(18) 0.0107(14) 0.0373(15) 0.0150(14)
C20 0.098(3) 0.112(3) 0.179(5) 0.086(3) 0.086(3) 0.063(2)
C21 0.0448(11) 0.0463(12) 0.0503(12) 0.0209(10) 0.0155(10) 0.0120(9)
N22 0.0574(11) 0.0444(10) 0.0452(10) 0.0184(8) 0.0160(9) 0.0172(9)
C23 0.0592(14) 0.0478(12) 0.0465(12) 0.0189(10) 0.0148(10) 0.0184(11)
O24 0.0639(10) 0.0482(9) 0.0451(9) 0.0181(7) 0.0169(8) 0.0155(8)
C25 0.0581(13) 0.0533(13) 0.0566(14) 0.0266(11) 0.0268(11) 0.0205(11)
C26 0.0801(19) 0.0530(15) 0.0648(16) 0.0293(13) 0.0196(14) 0.0120(13)
C27 0.0799(19) 0.0751(19) 0.0723(18) 0.0299(15) 0.0263(15) 0.0431(16)
C28 0.0591(14) 0.0567(14) 0.0490(13) 0.0228(11) 0.0164(11) 0.0191(11)
O29 0.0891(14) 0.0587(11) 0.0501(10) 0.0143(9) 0.0188(10) 0.0220(10)
O30 0.0864(13) 0.0687(12) 0.0501(10) 0.0302(9) 0.0226(9) 0.0258(10)
C31 0.092(2) 0.096(2) 0.0568(16) 0.0422(16) 0.0307(16) 0.0280(18)
C32 0.124(3) 0.116(3) 0.069(2) 0.048(2) -0.001(2) 0.001(3)
C33 0.123(3) 0.116(3) 0.094(3) 0.071(2) 0.044(2) 0.029(3)
C34 0.167(5) 0.211(6) 0.138(4) 0.105(4) 0.109(4) 0.103(5)

loop_
_atom_type_symbol
_atom_type_description
_atom_type_scat_dispersion_real
_atom_type_scat_dispersion_imag
_atom_type_scat_source
C C 0.0033 0.0016 'International Tables Vol C Tables 4.2.6.8 and 6.1.1.4'
H H 0.0000 0.0000 'International Tables Vol C Tables 4.2.6.8 and 6.1.1.4'
N N 0.0061 0.0033 'International Tables Vol C Tables 4.2.6.8 and 6.1.1.4'
O O 0.0106 0.0060 'International Tables Vol C Tables 4.2.6.8 and 6.1.1.4'
P P 0.1023 0.0942 'International Tables Vol C Tables 4.2.6.8 and 6.1.1.4'
S S 0.1246 0.1234 'International Tables Vol C Tables 4.2.6.8 and 6.1.1.4'

loop_
_geom_angle_atom_site_label_1
_geom_angle_atom_site_label_2
_geom_angle_atom_site_label_3
_geom_angle
O2 P1 O3 116.21(13)
O2 P1 O6 108.38(15)
O3 P1 O6 108.66(14)
O2 P1 C9 114.85(11)
O3 P1 C9 102.05(11)
O6 P1 C9 106.07(13)
C4 O3 P1 121.8(2)
O3 C4 C5 111.1(4)
O3 C4 H4A 109.4
C5 C4 H4A 109.4
O3 C4 H4B 109.4
C5 C4 H4B 109.4
H4A C4 H4B 108.0
C4 C5 H5A 109.5
C4 C5 H5B 109.5
H5A C5 H5B 109.5
C4 C5 H5C 109.5
H5A C5 H5C 109.5
H5B C5 H5C 109.5
C7 O6 P1 121.3(3)
O6 C7 C8 111.4(5)
O6 C7 H7A 109.3
C8 C7 H7A 109.3
O6 C7 H7B 109.3
C8 C7 H7B 109.3
H7A C7 H7B 108.0
C7 C8 H8A 109.5
C7 C8 H8B 109.5
H8A C8 H8B 109.5
C7 C8 H8C 109.5
H8A C8 H8C 109.5
H8B C8 H8C 109.5
N10 C9 C21 112.55(18)
N10 C9 P1 111.14(16)
C21 C9 P1 110.94(16)
N10 C9 H9 107.3
C21 C9 H9 107.3
P1 C9 H9 107.3
C9 N10 S11 123.80(16)
C9 N10 H10 118.1
S11 N10 H10 118.1
O12 S11 O13 120.74(14)
O12 S11 N10 107.73(12)
O13 S11 N10 106.35(11)
O12 S11 C14 107.79(13)
O13 S11 C14 105.95(12)
N10 S11 C14 107.69(11)
C15 C14 C19 119.5(3)
C15 C14 S11 119.39(19)
C19 C14 S11 121.1(2)
C16 C15 C14 120.1(3)
C16 C15 H15 119.9
C14 C15 H15 119.9
C17 C16 C15 121.4(3)
C17 C16 H16 119.3
C15 C16 H16 119.3
C16 C17 C18 118.0(3)
C16 C17 C20 120.8(3)
C18 C17 C20 121.1(3)
C17 C18 C19 121.9(3)
C17 C18 H18 119.1
C19 C18 H18 119.1
C18 C19 C14 119.2(3)
C18 C19 H19 120.4
C14 C19 H19 120.4
C17 C20 H20A 109.5
C17 C20 H20B 109.5
H20A C20 H20B 109.5
C17 C20 H20C 109.5
H20A C20 H20C 109.5
H20B C20 H20C 109.5
N22 C21 C25 101.12(18)
N22 C21 C9 111.91(19)
C25 C21 C9 115.16(19)
N22 C21 H21 109.4
C25 C21 H21 109.4
C9 C21 H21 109.4
C28 N22 C21 119.69(19)
C28 N22 C23 127.4(2)
C21 N22 C23 112.22(18)
O24 C23 N22 101.20(18)
O24 C23 C26 107.3(2)
N22 C23 C26 114.0(2)
O24 C23 C27 109.5(2)
N22 C23 C27 111.4(2)
C26 C23 C27 112.7(2)
C25 O24 C23 108.59(17)
O24 C25 C21 104.61(19)
O24 C25 H25A 110.8
C21 C25 H25A 110.8
O24 C25 H25B 110.8
C21 C25 H25B 110.8
H25A C25 H25B 108.9
C23 C26 H26A 109.5
C23 C26 H26B 109.5
H26A C26 H26B 109.5
C23 C26 H26C 109.5
H26A C26 H26C 109.5
H26B C26 H26C 109.5
C23 C27 H27A 109.5
C23 C27 H27B 109.5
H27A C27 H27B 109.5
C23 C27 H27C 109.5
H27A C27 H27C 109.5
H27B C27 H27C 109.5
O29 C28 O30 126.0(2)
O29 C28 N22 123.0(2)
O30 C28 N22 111.0(2)
C28 O30 C31 122.5(2)
O30 C31 C34 109.1(3)
O30 C31 C33 102.2(3)
C34 C31 C33 112.7(4)
O30 C31 C32 109.0(3)
C34 C31 C32 113.6(4)
C33 C31 C32 109.5(3)
C31 C32 H32A 109.5
C31 C32 H32B 109.5
H32A C32 H32B 109.5
C31 C32 H32C 109.5
H32A C32 H32C 109.5
H32B C32 H32C 109.5
C31 C33 H33A 109.5
C31 C33 H33B 109.5
H33A C33 H33B 109.5
C31 C33 H33C 109.5
H33A C33 H33C 109.5
H33B C33 H33C 109.5
C31 C34 H34A 109.5
C31 C34 H34B 109.5
H34A C34 H34B 109.5
C31 C34 H34C 109.5
H34A C34 H34C 109.5
H34B C34 H34C 109.5

loop_
_geom_bond_atom_site_label_1
_geom_bond_atom_site_label_2
_geom_bond_distance
P1 O2 1.457(2)
P1 O3 1.558(2)
P1 O6 1.558(2)
P1 C9 1.821(2)
O3 C4 1.470(4)
C4 C5 1.513(4)
C4 H4A 0.9700
C4 H4B 0.9700
C5 H5A 0.9600
C5 H5B 0.9600
C5 H5C 0.9600
O6 C7 1.353(5)
C7 C8 1.512(4)
C7 H7A 0.9700
C7 H7B 0.9700
C8 H8A 0.9600
C8 H8B 0.9600
C8 H8C 0.9600
C9 N10 1.455(3)
C9 C21 1.543(3)
C9 H9 0.9800
N10 S11 1.607(2)
N10 H10 0.8600
S11 O12 1.416(2)
S11 O13 1.434(2)
S11 C14 1.761(3)
C14 C15 1.381(4)
C14 C19 1.385(4)
C15 C16 1.381(4)
C15 H15 0.9300
C16 C17 1.370(4)
C16 H16 0.9300
C17 C18 1.380(5)
C17 C20 1.508(5)
C18 C19 1.384(5)
C18 H18 0.9300
C19 H19 0.9300
C20 H20A 0.9600
C20 H20B 0.9600
C20 H20C 0.9600
C21 N22 1.455(3)
C21 C25 1.517(3)
C21 H21 0.9800
N22 C28 1.354(3)
N22 C23 1.478(3)
C23 O24 1.430(3)
C23 C26 1.508(4)
C23 C27 1.524(4)
O24 C25 1.424(3)
C25 H25A 0.9700
C25 H25B 0.9700
C26 H26A 0.9600
C26 H26B 0.9600
C26 H26C 0.9600
C27 H27A 0.9600
C27 H27B 0.9600
C27 H27C 0.9600
C28 O29 1.214(3)
C28 O30 1.331(3)
O30 C31 1.471(3)
C31 C34 1.498(6)
C31 C33 1.504(5)
C31 C32 1.504(5)
C32 H32A 0.9600
C32 H32B 0.9600
C32 H32C 0.9600
C33 H33A 0.9600
C33 H33B 0.9600
C33 H33C 0.9600
C34 H34A 0.9600
C34 H34B 0.9600
C34 H34C 0.9600

loop_
_geom_hbond_atom_site_label_D
_geom_hbond_atom_site_label_H
_geom_hbond_atom_site_label_A
_geom_hbond_distance_DH
_geom_hbond_distance_HA
_geom_hbond_distance_DA
_geom_hbond_angle_DHA
_geom_hbond_site_symmetry_A
C9 H9 O12 0.98 2.37 2.872(3) 111.3 .
C9 H9 O29 0.98 2.51 3.106(3) 118.7 .
N10 H10 O24 0.86 2.12 2.956(3) 163.4 2_655
C25 H25A O2 0.97 2.53 3.244(3) 130.3 .
C26 H26B O30 0.96 2.45 2.930(3) 110.8 .
C26 H26C O2 0.96 2.51 3.411(4) 156.3 2_655
C27 H27B O30 0.96 2.55 3.065(4) 113.4 .
C32 H32C O29 0.96 2.49 3.013(5) 114.2 .
C34 H34A O29 0.96 2.47 3.032(6) 117.2 .

loop_
_geom_torsion_atom_site_label_1
_geom_torsion_atom_site_label_2
_geom_torsion_atom_site_label_3
_geom_torsion_atom_site_label_4
_geom_torsion
O2 P1 O3 C4 -33.6(3)
O6 P1 O3 C4 88.9(3)
C9 P1 O3 C4 -159.3(3)
P1 O3 C4 C5 95.1(4)
O2 P1 O6 C7 171.3(4)
O3 P1 O6 C7 44.2(4)
C9 P1 O6 C7 -64.9(4)
P1 O6 C7 C8 -171.8(5)
O2 P1 C9 N10 -66.1(2)
O3 P1 C9 N10 60.49(19)
O6 P1 C9 N10 174.19(17)
O2 P1 C9 C21 59.9(2)
O3 P1 C9 C21 -173.49(17)
O6 P1 C9 C21 -59.79(19)
C21 C9 N10 S11 115.2(2)
P1 C9 N10 S11 -119.63(17)
C9 N10 S11 O12 -15.7(2)
C9 N10 S11 O13 -146.47(19)
C9 N10 S11 C14 100.3(2)
O12 S11 C14 C15 -153.2(2)
O13 S11 C14 C15 -22.6(2)
N10 S11 C14 C15 90.9(2)
O12 S11 C14 C19 25.8(3)
O13 S11 C14 C19 156.3(2)
N10 S11 C14 C19 -90.2(2)
C19 C14 C15 C16 -0.5(4)
S11 C14 C15 C16 178.5(2)
C14 C15 C16 C17 0.5(5)
C15 C16 C17 C18 -0.1(5)
C15 C16 C17 C20 179.1(3)
C16 C17 C18 C19 -0.3(5)
C20 C17 C18 C19 -179.5(3)
C17 C18 C19 C14 0.3(5)
C15 C14 C19 C18 0.1(5)
S11 C14 C19 C18 -178.9(3)
N10 C9 C21 N22 -63.5(2)
P1 C9 C21 N22 171.22(15)
N10 C9 C21 C25 51.2(3)
P1 C9 C21 C25 -74.0(2)
C25 C21 N22 C28 163.7(2)
C9 C21 N22 C28 -73.2(3)
C25 C21 N22 C23 -7.6(2)
C9 C21 N22 C23 115.5(2)
C28 N22 C23 O24 176.3(2)
C21 N22 C23 O24 -13.2(3)
C28 N22 C23 C26 61.5(3)
C21 N22 C23 C26 -128.0(2)
C28 N22 C23 C27 -67.4(3)
C21 N22 C23 C27 103.0(3)
N22 C23 O24 C25 30.7(2)
C26 C23 O24 C25 150.5(2)
C27 C23 O24 C25 -87.0(2)
C23 O24 C25 C21 -36.9(2)
N22 C21 C25 O24 25.8(2)
C9 C21 C25 O24 -95.0(2)
C21 N22 C28 O29 4.7(4)
C23 N22 C28 O29 174.6(3)
C21 N22 C28 O30 -174.0(2)
C23 N22 C28 O30 -4.1(4)
O29 C28 O30 C31 10.0(4)
N22 C28 O30 C31 -171.3(2)
C28 O30 C31 C34 58.5(4)
C28 O30 C31 C33 178.1(3)
C28 O30 C31 C32 -66.1(4)
